data_4347947
loop_
_publ_author_name
'Aguirrechu-Comer\'on, Amagoia'
'Hern\'andez-Molina, Rita'
'Rodr\'iguez-Hern\'andez, Pl\'acida'
'Mu\~noz, Alfonso'
'Rodr\'iguez-Mendoza, Ulises R'
'Lav\'in, V\?\'ictor'
'Angel, Ross J.'
'Gonzalez-Platas, Javier'

_publ_section_title
;
 Experimental and ab Initio Study of
 Catena(bis(\m2-iodo)-6-methylquinoline-copper(I)) under Pressure:
 Synthesis, Crystal Structure, Electronic, and Luminescence Properties.
;
_journal_issue 15
_journal_name_full 'Inorganic chemistry'
_journal_page_first 7476
_journal_page_last 7484
_journal_paper_doi 10.1021/acs.inorgchem.6b00796
_journal_volume 55
_journal_year 2016
_chemical_formula_moiety 'C10 H9 Cu I N'
_chemical_formula_sum 'C10 H9 Cu I N'
_chemical_formula_weight 333.62
_space_group_crystal_system triclinic
_space_group_IT_number 2
_space_group_name_Hall '-P 1'
_space_group_name_H-M_alt 'P -1'
_atom_sites_solution_hydrogens geom
_atom_sites_solution_primary direct
_audit_creation_date 2016-03-11
_audit_creation_method
;
Olex2 1.2
(compiled 2016.02.19 svn.r3266 for OlexSys, GUI svn.r5155)
;
_cell_angle_alpha 89.167(13)
_cell_angle_beta 87.104(13)
_cell_angle_gamma 79.977(13)
_cell_formula_units_Z 2
_cell_length_a 4.1662(4)
_cell_length_b 9.4691(15)
_cell_length_c 10.1154(17)
_cell_measurement_reflns_used 1331
_cell_measurement_temperature 298(1)
_cell_measurement_theta_max 27.2990
_cell_measurement_theta_min 2.9620
_cell_volume 392.46(10)
_computing_cell_refinement 'CrysAlisPro 1.171.38.41l (Rigaku OD, 2015)'
_computing_data_collection 'CrysAlisPro 1.171.38.41l (Rigaku OD, 2015)'
_computing_data_reduction 'CrysAlisPro 1.171.38.41l (Rigaku OD, 2015)'
_computing_molecular_graphics 'Olex2 (Dolomanov et al., 2009)'
_computing_publication_material 'Olex2 (Dolomanov et al., 2009)'
_computing_structure_refinement 'ShelXL (Sheldrick, 2015)'
_computing_structure_solution 'ShelXT (Sheldrick, 2015)'
_diffrn_ambient_pressure 5150000(60000)
_diffrn_ambient_temperature 298(1)
_diffrn_detector 'CCD plate'
_diffrn_detector_area_resol_mean 8.1268
_diffrn_detector_type EosS2
_diffrn_measured_fraction_theta_full 0.354
_diffrn_measured_fraction_theta_max 0.309
_diffrn_measurement_details
;
List of Runs (angles in degrees, time in seconds):

  # Type    Start    End  Width  t~exp~   \w     \q     \k     \f   Frames
--------------------------------------------------------------------------
  1  \w    -28.00  35.00   0.50   10.00    --   26.32  13.00  -3.00  126
  2  \w      9.00  39.00   0.50   10.00    --   26.32 -67.00  23.00   60
  3  \w    -23.00   4.00   0.50   10.00    --   26.32  97.00 -35.00   54
  4  \w    -44.00 -17.00   0.50   10.00    --   26.32 134.00 -57.00   54
  5  \w    -57.00   8.00   0.50   10.00    --  -27.10  53.00 -17.00  130
  6  \w    -30.00  37.00   0.50   10.00    --  -27.10 -26.00   7.00  134
  7  \w    -15.00  14.00   0.50   10.00    --   26.32  77.00 150.00   58
  8  \w    -20.00   5.00   0.50   10.00    --   26.32  39.00 167.00   50
  9  \w    -55.00   7.00   0.50   10.00    --  -27.10  53.00 162.00  124
 10  \w    -96.00 -38.00   0.50   10.00    --  -27.10 134.00 123.00  116
 11  \w     -6.00  19.00   0.50   10.00    --  -27.10 -39.00-167.00   50
 12  \w    -11.00  14.00   0.50   10.00    --  -27.10 -81.00-151.00   50
 13  \w    -10.00  26.00   0.50   10.00    --   26.32 -19.00-180.00   72
;
_diffrn_measurement_device 'four-circle diffractometer'
_diffrn_measurement_device_type 'SuperNova, Dualflex, EosS2'
_diffrn_measurement_method '\w scans'
_diffrn_orient_matrix_type 'CrysAlisPro convention (1999,Acta A55,543-557)'
_diffrn_orient_matrix_UB_11 -0.0175761000
_diffrn_orient_matrix_UB_12 0.0576573000
_diffrn_orient_matrix_UB_13 -0.0461094000
_diffrn_orient_matrix_UB_21 0.0430240000
_diffrn_orient_matrix_UB_22 -0.0493566000
_diffrn_orient_matrix_UB_23 -0.0526947000
_diffrn_orient_matrix_UB_31 -0.1667397000
_diffrn_orient_matrix_UB_32 -0.0051086000
_diffrn_orient_matrix_UB_33 -0.0051834000
_diffrn_radiation_monochromator graphite
_diffrn_radiation_probe x-ray
_diffrn_radiation_type MoK\a
_diffrn_radiation_wavelength 0.71073
_diffrn_reflns_av_R_equivalents 0.0565
_diffrn_reflns_av_unetI/netI 0.0480
_diffrn_reflns_Laue_measured_fraction_full 0.354
_diffrn_reflns_Laue_measured_fraction_max 0.309
_diffrn_reflns_limit_h_max 5
_diffrn_reflns_limit_h_min -5
_diffrn_reflns_limit_k_max 9
_diffrn_reflns_limit_k_min -9
_diffrn_reflns_limit_l_max 11
_diffrn_reflns_limit_l_min -11
_diffrn_reflns_number 2273
_diffrn_reflns_point_group_measured_fraction_full 0.354
_diffrn_reflns_point_group_measured_fraction_max 0.309
_diffrn_reflns_theta_full 25.242
_diffrn_reflns_theta_max 28.271
_diffrn_reflns_theta_min 2.964
_diffrn_source 'fine-focus sealed X-ray tube'
_diffrn_source_type 'Enhance (Mo) X-ray Source'
_exptl_absorpt_coefficient_mu 6.651
_exptl_absorpt_correction_T_max 1.00000
_exptl_absorpt_correction_T_min 0.76522
_exptl_absorpt_correction_type multi-scan
_exptl_absorpt_process_details
;
CrysAlisPro 1.171.38.41l (Rigaku Oxford Diffraction, 2015)
Empirical absorption correction using spherical harmonics,
 implemented in SCALE3 ABSPACK scaling algorithm.
;
_exptl_crystal_colour yellow
_exptl_crystal_colour_primary yellow
_exptl_crystal_density_diffrn 2.823
_exptl_crystal_description plate
_exptl_crystal_F_000 316
_exptl_crystal_size_max 0.171
_exptl_crystal_size_mid 0.07
_exptl_crystal_size_min 0.05
_refine_diff_density_max 0.981
_refine_diff_density_min -1.322
_refine_diff_density_rms 0.222
_refine_ls_extinction_coef 0.017(5)
_refine_ls_extinction_expression Fc^*^=kFc[1+0.001xFc^2^\l^3^/sin(2\q)]^-1/4^
_refine_ls_extinction_method 'SHELXL-2014/7 (Sheldrick 2014'
_refine_ls_goodness_of_fit_ref 1.214
_refine_ls_hydrogen_treatment constr
_refine_ls_matrix_type full
_refine_ls_number_parameters 65
_refine_ls_number_reflns 605
_refine_ls_number_restraints 0
_refine_ls_restrained_S_all 1.214
_refine_ls_R_factor_all 0.0524
_refine_ls_R_factor_gt 0.0435
_refine_ls_shift/su_max 0.000
_refine_ls_shift/su_mean 0.000
_refine_ls_structure_factor_coef Fsqd
_refine_ls_weighting_details 'w=1/[\s^2^(Fo^2^)+(0.0823P)^2^+3.5305P] where P=(Fo^2^+2Fc^2^)/3'
_refine_ls_weighting_scheme calc
_refine_ls_wR_factor_gt 0.1133
_refine_ls_wR_factor_ref 0.1504
_reflns_Friedel_coverage 0.000
_reflns_number_gt 538
_reflns_number_total 605
_reflns_threshold_expression 'I > 2\s(I)'
_cod_data_source_file ic6b00796_si_001.cif
_cod_data_source_block CuI_11_515GPa
_cod_original_cell_volume 392.45(10)
_cod_database_code 4347947
_shelx_space_group_comment
;
The symmetry employed for this shelxl refinement is uniquely defined
by the following loop, which should always be used as a source of
symmetry information in preference to the above space-group names.
They are only intended as comments.
;
_reflns_odcompleteness_completeness 34.98
_reflns_odcompleteness_iscentric 1
_reflns_odcompleteness_theta 26.32
_olex2_refinement_description
;
1. Fixed Uiso
 At 1.2 times of:
  All C(H) groups
 At 1.5 times of:
  All C(H,H,H) groups
2.a Aromatic/amide H refined with riding coordinates:
 C1(H1), C8(H8), C5(H5), C2(H2), C7(H7), C3(H3)
2.b Idealised Me refined as rotating group:
 C10(H10A,H10B,H10C)
;
_shelx_shelxl_version_number 2014/7
_olex2_submission_special_instructions 'No special instructions were received'
_oxdiff_exptl_absorpt_empirical_details
;
Empirical correction (ABSPACK) includes:
- Absorption correction using spherical harmonics
- Frame scaling
;
_oxdiff_exptl_absorpt_empirical_full_max 2.560
_oxdiff_exptl_absorpt_empirical_full_min 0.478

loop_
_space_group_symop_operation_xyz
'x, y, z'
'-x, -y, -z'

loop_
_atom_site_label
_atom_site_type_symbol
_atom_site_fract_x
_atom_site_fract_y
_atom_site_fract_z
_atom_site_U_iso_or_equiv
_atom_site_adp_type
_atom_site_occupancy
_atom_site_site_symmetry_order
_atom_site_calc_flag
_atom_site_refinement_flags_posn
I1 I 1.3462(2) 0.3418(2) 0.12150(19) 0.020(2) Uani 1 1 d .
Cu1 Cu 1.1806(5) 0.5997(5) 0.0314(4) 0.021(4) Uani 1 1 d .
N1 N 1.007(3) 0.768(3) 0.151(3) 0.014(3) Uiso 1 1 d .
C9 C 0.768(3) 0.757(3) 0.249(3) 0.010(3) Uiso 1 1 d .
C4 C 0.601(3) 0.883(4) 0.316(3) 0.013(3) Uiso 1 1 d .
C1 C 1.083(3) 0.895(4) 0.121(3) 0.016(3) Uiso 1 1 d .
H1 H 1.2465 0.9036 0.0567 0.019 Uiso 1 1 calc R
C8 C 0.678(4) 0.629(4) 0.277(3) 0.018(3) Uiso 1 1 d .
H8 H 0.7728 0.5495 0.2268 0.022 Uiso 1 1 calc R
C5 C 0.371(3) 0.875(4) 0.408(3) 0.014(3) Uiso 1 1 d .
H5 H 0.2589 0.9583 0.4475 0.017 Uiso 1 1 calc R
C2 C 0.919(3) 1.016(4) 0.187(3) 0.015(3) Uiso 1 1 d .
H2 H 0.9942 1.1016 0.1675 0.018 Uiso 1 1 calc R
C6 C 0.291(3) 0.740(4) 0.448(3) 0.010(3) Uiso 1 1 d .
C7 C 0.450(4) 0.614(4) 0.376(3) 0.018(3) Uiso 1 1 d .
H7 H 0.3990 0.5247 0.3973 0.021 Uiso 1 1 calc R
C3 C 0.685(3) 1.024(4) 0.267(3) 0.014(3) Uiso 1 1 d .
H3 H 0.5665 1.1117 0.2963 0.016 Uiso 1 1 calc R
C10 C 0.066(4) 0.715(4) 0.564(3) 0.024(4) Uiso 1 1 d .
H10A H 0.1905 0.6907 0.6413 0.036 Uiso 1 1 calc GR
H10B H -0.0463 0.6381 0.5448 0.036 Uiso 1 1 calc GR
H10C H -0.0908 0.8009 0.5814 0.036 Uiso 1 1 calc GR

loop_
_atom_site_aniso_label
_atom_site_aniso_U_11
_atom_site_aniso_U_22
_atom_site_aniso_U_33
_atom_site_aniso_U_23
_atom_site_aniso_U_13
_atom_site_aniso_U_12
I1 0.0139(6) 0.023(4) 0.022(3) -0.006(3) -0.0009(8) -0.0016(9)
Cu1 0.0292(11) 0.017(7) 0.016(5) 0.001(6) 0.0062(17) -0.0050(19)

loop_
_atom_type_symbol
_atom_type_description
_atom_type_scat_dispersion_real
_atom_type_scat_dispersion_imag
_atom_type_scat_source
C C 0.0033 0.0016 'International Tables Vol C Tables 4.2.6.8 and 6.1.1.4'
H H 0.0000 0.0000 'International Tables Vol C Tables 4.2.6.8 and 6.1.1.4'
Cu Cu 0.3201 1.2651 'International Tables Vol C Tables 4.2.6.8 and 6.1.1.4'
I I -0.4742 1.8119 'International Tables Vol C Tables 4.2.6.8 and 6.1.1.4'
N N 0.0061 0.0033 'International Tables Vol C Tables 4.2.6.8 and 6.1.1.4'

loop_
_exptl_crystal_face_index_h
_exptl_crystal_face_index_k
_exptl_crystal_face_index_l
_exptl_crystal_face_perp_dist
-6 -4 0 0.0601
-2 -9 -10 0.0347
6 2 -2 0.0688
2 9 10 0.0325
0 -10 9 0.0250
0 10 -9 0.0250

loop_
_geom_angle_atom_site_label_1
_geom_angle_atom_site_label_2
_geom_angle_atom_site_label_3
_geom_angle
_geom_angle_site_symmetry_1
_geom_angle_site_symmetry_3
Cu1 I1 Cu1 71.84(11) 2_865 .
Cu1 I1 Cu1 103.68(19) 2_865 2_765
Cu1 I1 Cu1 61.40(11) . 2_765
I1 Cu1 I1 108.16(11) 2_865 .
I1 Cu1 I1 103.68(19) 2_865 2_765
I1 Cu1 I1 118.60(11) . 2_765
I1 Cu1 Cu1 122.31(14) 2_865 2_765
I1 Cu1 Cu1 53.91(17) . 2_865
I1 Cu1 Cu1 127.60(13) 2_765 2_865
I1 Cu1 Cu1 61.8(2) . 2_765
I1 Cu1 Cu1 54.25(13) 2_865 2_865
Cu1 Cu1 I1 56.82(15) 2_765 2_765
Cu1 Cu1 Cu1 92.9(2) 2_765 2_865
N1 Cu1 I1 122.5(11) . .
N1 Cu1 I1 110.0(8) . 2_865
N1 Cu1 I1 91.8(6) . 2_765
N1 Cu1 Cu1 138.6(4) . 2_865
N1 Cu1 Cu1 123.0(5) . 2_765
C9 N1 Cu1 120.2(19) . .
C1 N1 Cu1 119.3(16) . .
C1 N1 C9 119.6(17) . .
N1 C9 C4 120(3) . .
C8 C9 N1 120.2(16) . .
C8 C9 C4 120(2) . .
C9 C4 C3 116(2) . .
C5 C4 C9 121(3) . .
C5 C4 C3 123(2) . .
N1 C1 H1 120.1 . .
N1 C1 C2 120(2) . .
C2 C1 H1 120.1 . .
C9 C8 H8 119.4 . .
C9 C8 C7 121.3(18) . .
C7 C8 H8 119.4 . .
C4 C5 H5 119.5 . .
C4 C5 C6 121(2) . .
C6 C5 H5 119.5 . .
C1 C2 H2 116.2 . .
C3 C2 C1 128(3) . .
C3 C2 H2 116.2 . .
C5 C6 C7 118(2) . .
C5 C6 C10 125.7(18) . .
C7 C6 C10 117(3) . .
C8 C7 C6 119(3) . .
C8 C7 H7 120.4 . .
C6 C7 H7 120.4 . .
C4 C3 H3 122.1 . .
C2 C3 C4 116(2) . .
C2 C3 H3 122.1 . .
C6 C10 H10A 109.5 . .
C6 C10 H10B 109.5 . .
C6 C10 H10C 109.5 . .
H10A C10 H10B 109.5 . .
H10A C10 H10C 109.5 . .
H10B C10 H10C 109.5 . .

loop_
_geom_bond_atom_site_label_1
_geom_bond_atom_site_label_2
_geom_bond_distance
_geom_bond_site_symmetry_2
I1 Cu1 2.575(4) 2_865
I1 Cu1 2.586(7) .
I1 Cu1 2.722(4) 2_765
Cu1 I1 2.575(4) 2_865
Cu1 I1 2.722(4) 2_765
Cu1 Cu1 2.712(6) 2_765
Cu1 Cu1 3.027(5) 2_865
Cu1 N1 2.022(13) .
N1 C9 1.39(3) .
N1 C1 1.32(5) .
C9 C4 1.43(2) .
C9 C8 1.35(5) .
C4 C5 1.31(4) .
C4 C3 1.51(6) .
C1 H1 0.9300 .
C1 C2 1.39(2) .
C8 H8 0.9300 .
C8 C7 1.37(4) .
C5 H5 0.9300 .
C5 C6 1.43(6) .
C2 H2 0.9300 .
C2 C3 1.23(3) .
C6 C7 1.44(2) .
C6 C10 1.51(4) .
C7 H7 0.9300 .
C3 H3 0.9300 .
C10 H10A 0.9600 .
C10 H10B 0.9600 .
C10 H10C 0.9600 .

loop_
_geom_torsion_atom_site_label_1
_geom_torsion_atom_site_label_2
_geom_torsion_atom_site_label_3
_geom_torsion_atom_site_label_4
_geom_torsion
Cu1 N1 C9 C4 -168.0(19)
Cu1 N1 C9 C8 8(3)
Cu1 N1 C1 C2 168(2)
N1 C9 C4 C5 179(2)
N1 C9 C4 C3 4(3)
N1 C9 C8 C7 178(3)
N1 C1 C2 C3 -5(5)
C9 N1 C1 C2 -2(4)
C9 C4 C5 C6 3(4)
C9 C4 C3 C2 -9(3)
C9 C8 C7 C6 3(4)
C4 C9 C8 C7 -6(4)
C4 C5 C6 C7 -6(4)
C4 C5 C6 C10 171(3)
C1 N1 C9 C4 1(3)
C1 N1 C9 C8 177(3)
C1 C2 C3 C4 10(4)
C8 C9 C4 C5 3(4)
C8 C9 C4 C3 -172(2)
C5 C4 C3 C2 176(3)
C5 C6 C7 C8 2(4)
C3 C4 C5 C6 178(2)
C10 C6 C7 C8 -175(2)

loop_
_exptl_oxdiff_crystal_face_indexfrac_h
_exptl_oxdiff_crystal_face_indexfrac_k
_exptl_oxdiff_crystal_face_indexfrac_l
_exptl_oxdiff_crystal_face_x
_exptl_oxdiff_crystal_face_y
_exptl_oxdiff_crystal_face_z
-5.8075 -4.2349 -0.3559 -0.1257 -0.0221 0.9918
-2.3193 -9.3470 -9.7091 -0.0505 0.8732 0.4848
5.7730 2.3947 -1.9143 0.1249 0.2311 -0.9649
2.0600 9.3438 9.9254 0.0449 -0.8956 -0.4427
0.0147 -9.9081 9.2924 -1.0000 0.0000 0.0000
-0.0147 9.9081 -9.2924 1.0000 0.0000 0.0000
